data_4066664
loop_
_publ_author_name
'Ullrich, Matthias'
'Lough, Alan J.'
'Stephan, Douglas W.'

_publ_section_title
;
 Dihydrogen Activation by B(p-C6F4H)3and Phosphines
;
_journal_issue 16
_journal_name_full Organometallics
_journal_page_first 3647
_journal_paper_doi 10.1021/om100563m
_journal_volume 29
_journal_year 2010
_chemical_formula_sum 'C42 H30 B F12 P'
_chemical_formula_weight 804.44
_space_group_IT_number 19
_symmetry_cell_setting orthorhombic
_symmetry_space_group_name_Hall 'P 2ac 2ab'
_symmetry_space_group_name_H-M 'P 21 21 21'
_atom_sites_solution_hydrogens geom
_atom_sites_solution_primary direct
_atom_sites_solution_secondary difmap
_audit_creation_method SHELXL-97
_cell_angle_alpha 90.00
_cell_angle_beta 90.00
_cell_angle_gamma 90.00
_cell_formula_units_Z 4
_cell_length_a 12.2658(3)
_cell_length_b 12.3522(3)
_cell_length_c 24.3280(7)
_cell_measurement_temperature 150(2)
_cell_volume 3685.93(17)
_computing_structure_refinement 'SHELXL-97 (Sheldrick, 1997)'
_computing_structure_solution 'SHELXS-97 (Sheldrick, 1990)'
_diffrn_ambient_temperature 150(2)
_diffrn_measured_fraction_theta_full 0.998
_diffrn_measured_fraction_theta_max 0.998
_diffrn_radiation_monochromator graphite
_diffrn_radiation_source 'fine-focus sealed tube'
_diffrn_radiation_type MoK\a
_diffrn_radiation_wavelength 0.71073
_diffrn_reflns_av_R_equivalents 0.0423
_diffrn_reflns_av_sigmaI/netI 0.0473
_diffrn_reflns_limit_h_max 17
_diffrn_reflns_limit_h_min -17
_diffrn_reflns_limit_k_max 15
_diffrn_reflns_limit_k_min -17
_diffrn_reflns_limit_l_max 34
_diffrn_reflns_limit_l_min -34
_diffrn_reflns_number 45043
_diffrn_reflns_theta_full 30.73
_diffrn_reflns_theta_max 30.73
_diffrn_reflns_theta_min 1.67
_exptl_absorpt_coefficient_mu 0.167
_exptl_absorpt_correction_T_max 0.7460
_exptl_absorpt_correction_T_min 0.6547
_exptl_absorpt_correction_type empirical
_exptl_crystal_density_diffrn 1.450
_exptl_crystal_density_method 'not measured'
_exptl_crystal_F_000 1640
_exptl_crystal_size_max 0.40
_exptl_crystal_size_mid 0.30
_exptl_crystal_size_min 0.30
_refine_diff_density_max 0.248
_refine_diff_density_min -0.239
_refine_diff_density_rms 0.045
_refine_ls_abs_structure_details 'Flack H D (1983), Acta Cryst. A39, 876-881'
_refine_ls_abs_structure_Flack -0.03(6)
_refine_ls_extinction_method none
_refine_ls_goodness_of_fit_ref 1.241
_refine_ls_hydrogen_treatment fixed
_refine_ls_matrix_type full
_refine_ls_number_parameters 511
_refine_ls_number_reflns 11447
_refine_ls_number_restraints 0
_refine_ls_restrained_S_all 1.241
_refine_ls_R_factor_all 0.0614
_refine_ls_R_factor_gt 0.0416
_refine_ls_shift/su_max 0.001
_refine_ls_shift/su_mean 0.000
_refine_ls_structure_factor_coef Fsqd
_refine_ls_weighting_details 'calc w=1/[\s^2^(Fo^2^)+(0.0235P)^2^+0.0000P] where P=(Fo^2^+2Fc^2^)/3'
_refine_ls_weighting_scheme calc
_refine_ls_wR_factor_gt 0.0720
_refine_ls_wR_factor_ref 0.0763
_reflns_number_gt 9150
_reflns_number_total 11447
_reflns_threshold_expression >2sigma(I)
_cod_data_source_file om100563m_si_003.cif
_cod_data_source_block (3,5C6H3Me2)3PB(C6F4H)3
_cod_depositor_comments
;
The following automatic conversions were performed:

'_symmetry_cell_setting' value 'Orthorhombic' changed to
'orthorhombic' according to
/home/saulius/struct/CIF-dictionaries/cif_core.dic dictionary named
'cif_core.dic' version 2.4.1 from 2010-06-29.

Automatic conversion script
Id: cif_fix_values 1715 2011-07-08 13:25:40Z adriana 
;
_cod_original_sg_symbol_H-M P2(1)2(1)2(1)
_cod_database_code 4066664

loop_
_symmetry_equiv_pos_as_xyz
'x, y, z'
'x+1/2, -y+1/2, -z'
'-x, y+1/2, -z+1/2'
'-x+1/2, -y, z+1/2'

loop_
_atom_site_label
_atom_site_type_symbol
_atom_site_fract_x
_atom_site_fract_y
_atom_site_fract_z
_atom_site_U_iso_or_equiv
_atom_site_adp_type
_atom_site_occupancy
_atom_site_symmetry_multiplicity
_atom_site_calc_flag
_atom_site_refinement_flags
P1 P 0.81027(3) 0.07184(3) 0.099355(15) 0.01919(8) Uani 1 1 d .
C11 C 0.79345(11) 0.07368(13) 0.02471(6) 0.0220(3) Uani 1 1 d .
C12 C 0.77741(11) -0.02204(14) -0.00420(6) 0.0258(3) Uani 1 1 d .
H12 H 0.7674 -0.0879 0.0153 0.031 Uiso 1 1 calc R
C13 C 0.77579(12) -0.02272(15) -0.06156(7) 0.0303(4) Uani 1 1 d .
C14 C 0.79309(12) 0.07451(16) -0.08902(6) 0.0330(4) Uani 1 1 d .
H14 H 0.7934 0.0747 -0.1281 0.040 Uiso 1 1 calc R
C15 C 0.80989(13) 0.17121(15) -0.06132(7) 0.0313(4) Uani 1 1 d .
C16 C 0.80946(12) 0.16974(14) -0.00393(6) 0.0272(3) Uani 1 1 d .
H16 H 0.8203 0.2352 0.0158 0.033 Uiso 1 1 calc R
C17 C 0.75713(16) -0.12652(18) -0.09259(8) 0.0476(5) Uani 1 1 d .
H17A H 0.7072 -0.1131 -0.1233 0.071 Uiso 1 1 calc R
H17B H 0.7252 -0.1806 -0.0679 0.071 Uiso 1 1 calc R
H17C H 0.8268 -0.1534 -0.1068 0.071 Uiso 1 1 calc R
C18 C 0.83059(17) 0.27494(18) -0.09207(8) 0.0491(5) Uani 1 1 d .
H18A H 0.8602 0.2583 -0.1285 0.074 Uiso 1 1 calc R
H18B H 0.8830 0.3192 -0.0716 0.074 Uiso 1 1 calc R
H18C H 0.7620 0.3149 -0.0961 0.074 Uiso 1 1 calc R
C21 C 0.95382(11) 0.03459(12) 0.10749(6) 0.0218(3) Uani 1 1 d .
C22 C 0.99819(12) 0.01737(13) 0.15931(6) 0.0229(3) Uani 1 1 d .
H22 H 0.9538 0.0271 0.1909 0.027 Uiso 1 1 calc R
C23 C 1.10662(12) -0.01388(14) 0.16576(7) 0.0275(4) Uani 1 1 d .
C24 C 1.16980(13) -0.02648(16) 0.11927(8) 0.0364(4) Uani 1 1 d .
H24 H 1.2435 -0.0487 0.1233 0.044 Uiso 1 1 calc R
C25 C 1.12909(13) -0.00773(16) 0.06680(8) 0.0381(4) Uani 1 1 d .
C26 C 1.02046(12) 0.02199(14) 0.06128(7) 0.0300(4) Uani 1 1 d .
H26 H 0.9910 0.0339 0.0257 0.036 Uiso 1 1 calc R
C27 C 1.15168(13) -0.03577(15) 0.22212(7) 0.0369(4) Uani 1 1 d .
H27A H 1.1224 -0.1044 0.2359 0.055 Uiso 1 1 calc R
H27B H 1.1307 0.0231 0.2470 0.055 Uiso 1 1 calc R
H27C H 1.2314 -0.0403 0.2202 0.055 Uiso 1 1 calc R
C28 C 1.19982(15) -0.0199(2) 0.01640(9) 0.0659(7) Uani 1 1 d .
H28A H 1.2493 0.0421 0.0136 0.099 Uiso 1 1 calc R
H28B H 1.1536 -0.0230 -0.0164 0.099 Uiso 1 1 calc R
H28C H 1.2425 -0.0868 0.0192 0.099 Uiso 1 1 calc R
C31 C 0.80411(12) 0.21440(12) 0.11863(6) 0.0212(3) Uani 1 1 d .
C32 C 0.70394(12) 0.26757(13) 0.12328(6) 0.0244(3) Uani 1 1 d .
H32 H 0.6382 0.2279 0.1187 0.029 Uiso 1 1 calc R
C33 C 0.69937(13) 0.37847(14) 0.13463(6) 0.0280(4) Uani 1 1 d .
C34 C 0.79659(14) 0.43486(14) 0.13970(6) 0.0299(4) Uani 1 1 d .
H34 H 0.7942 0.5106 0.1465 0.036 Uiso 1 1 calc R
C35 C 0.89747(13) 0.38424(14) 0.13519(6) 0.0268(4) Uani 1 1 d .
C36 C 0.90004(12) 0.27370(13) 0.12496(6) 0.0240(3) Uani 1 1 d .
H36 H 0.9683 0.2378 0.1222 0.029 Uiso 1 1 calc R
C37 C 0.59086(15) 0.43439(16) 0.14111(9) 0.0453(5) Uani 1 1 d .
H37A H 0.5660 0.4274 0.1792 0.068 Uiso 1 1 calc R
H37B H 0.5374 0.4009 0.1165 0.068 Uiso 1 1 calc R
H37C H 0.5987 0.5112 0.1318 0.068 Uiso 1 1 calc R
C38 C 1.00233(14) 0.44728(15) 0.14126(8) 0.0395(5) Uani 1 1 d .
H38A H 0.9939 0.5187 0.1243 0.059 Uiso 1 1 calc R
H38B H 1.0617 0.4081 0.1231 0.059 Uiso 1 1 calc R
H38C H 1.0194 0.4560 0.1804 0.059 Uiso 1 1 calc R
B1 B 0.69859(14) -0.03241(14) 0.14406(7) 0.0210(3) Uani 1 1 d .
C41 C 0.61849(11) -0.08453(13) 0.09751(6) 0.0234(3) Uani 1 1 d .
C42 C 0.56319(11) -0.02049(14) 0.06021(7) 0.0264(4) Uani 1 1 d .
F42 F 0.57209(7) 0.08901(8) 0.06451(4) 0.0315(2) Uani 1 1 d .
C43 C 0.49960(12) -0.05919(17) 0.01820(7) 0.0339(4) Uani 1 1 d .
F43 F 0.45360(8) 0.01228(10) -0.01699(4) 0.0477(3) Uani 1 1 d .
C44 C 0.48312(14) -0.16830(18) 0.01159(8) 0.0425(5) Uani 1 1 d .
H44 H 0.4402 -0.1962 -0.0177 0.051 Uiso 1 1 calc R
C45 C 0.53166(14) -0.23484(16) 0.04933(8) 0.0387(5) Uani 1 1 d .
F45 F 0.51491(9) -0.34287(9) 0.04683(5) 0.0583(4) Uani 1 1 d .
C46 C 0.59764(13) -0.19488(14) 0.09059(7) 0.0294(4) Uani 1 1 d .
F46 F 0.63961(8) -0.26936(8) 0.12577(4) 0.0381(2) Uani 1 1 d .
C51 C 0.77677(12) -0.12163(13) 0.17389(6) 0.0220(3) Uani 1 1 d .
C52 C 0.85358(12) -0.18015(13) 0.14426(7) 0.0258(3) Uani 1 1 d .
F52 F 0.85479(8) -0.17052(8) 0.08877(4) 0.0314(2) Uani 1 1 d .
C53 C 0.93161(13) -0.24526(13) 0.16734(8) 0.0323(4) Uani 1 1 d .
F53 F 1.00813(8) -0.28973(9) 0.13432(5) 0.0485(3) Uani 1 1 d .
C54 C 0.93294(13) -0.26523(14) 0.22275(8) 0.0358(4) Uani 1 1 d .
H54 H 0.9865 -0.3105 0.2391 0.043 Uiso 1 1 calc R
C55 C 0.85295(14) -0.21641(14) 0.25329(7) 0.0307(4) Uani 1 1 d .
F55 F 0.84590(9) -0.23708(9) 0.30753(4) 0.0437(3) Uani 1 1 d .
C56 C 0.77804(12) -0.14708(14) 0.22977(7) 0.0258(3) Uani 1 1 d .
F56 F 0.70241(8) -0.10421(8) 0.26434(4) 0.0343(2) Uani 1 1 d .
C61 C 0.63464(11) 0.04632(13) 0.18750(6) 0.0217(3) Uani 1 1 d .
C62 C 0.69034(12) 0.11292(13) 0.22412(6) 0.0229(3) Uani 1 1 d .
F62 F 0.80123(7) 0.10692(7) 0.22580(3) 0.0285(2) Uani 1 1 d .
C63 C 0.64239(13) 0.18521(14) 0.25945(6) 0.0276(4) Uani 1 1 d .
F63 F 0.70589(8) 0.24779(8) 0.29166(4) 0.0373(2) Uani 1 1 d .
C64 C 0.53063(14) 0.19460(15) 0.26173(7) 0.0328(4) Uani 1 1 d .
H64 H 0.4960 0.2450 0.2855 0.039 Uiso 1 1 calc R
C65 C 0.47195(13) 0.12779(15) 0.22805(7) 0.0308(4) Uani 1 1 d .
F65 F 0.36153(8) 0.13105(10) 0.22970(5) 0.0484(3) Uani 1 1 d .
C66 C 0.52181(12) 0.05612(14) 0.19249(6) 0.0264(4) Uani 1 1 d .
F66 F 0.45393(7) -0.00762(9) 0.16270(4) 0.0372(3) Uani 1 1 d .

loop_
_atom_site_aniso_label
_atom_site_aniso_U_11
_atom_site_aniso_U_22
_atom_site_aniso_U_33
_atom_site_aniso_U_23
_atom_site_aniso_U_13
_atom_site_aniso_U_12
P1 0.01927(16) 0.0198(2) 0.01851(17) -0.00219(16) -0.00048(14) 0.00071(16)
C11 0.0175(6) 0.0309(9) 0.0175(6) -0.0026(6) -0.0004(5) 0.0006(7)
C12 0.0212(7) 0.0304(9) 0.0258(8) -0.0029(7) 0.0011(6) -0.0006(7)
C13 0.0209(7) 0.0445(11) 0.0254(8) -0.0108(8) 0.0001(6) 0.0029(7)
C14 0.0243(8) 0.0556(12) 0.0189(7) -0.0004(8) -0.0002(6) -0.0020(8)
C15 0.0272(8) 0.0429(11) 0.0240(8) 0.0045(8) -0.0018(7) -0.0016(8)
C16 0.0276(7) 0.0314(9) 0.0227(7) -0.0004(7) -0.0017(6) -0.0028(7)
C17 0.0491(11) 0.0580(14) 0.0358(10) -0.0225(10) -0.0027(9) -0.0005(10)
C18 0.0593(13) 0.0546(13) 0.0334(10) 0.0165(10) -0.0060(9) -0.0129(11)
C21 0.0193(6) 0.0194(8) 0.0267(8) -0.0012(7) 0.0009(6) -0.0003(6)
C22 0.0246(7) 0.0182(8) 0.0257(8) -0.0026(7) -0.0010(6) -0.0001(6)
C23 0.0241(7) 0.0222(9) 0.0363(9) -0.0014(8) -0.0067(7) -0.0006(7)
C24 0.0194(8) 0.0406(11) 0.0492(11) -0.0055(9) -0.0014(7) 0.0044(7)
C25 0.0235(8) 0.0512(13) 0.0398(10) -0.0080(9) 0.0062(7) 0.0005(8)
C26 0.0247(7) 0.0376(10) 0.0279(8) -0.0037(8) 0.0005(6) -0.0010(7)
C27 0.0312(8) 0.0362(11) 0.0432(10) 0.0009(9) -0.0119(8) 0.0052(8)
C28 0.0275(9) 0.119(2) 0.0512(13) -0.0152(13) 0.0118(9) 0.0036(12)
C31 0.0282(7) 0.0192(8) 0.0162(6) 0.0001(6) -0.0008(6) -0.0008(7)
C32 0.0261(7) 0.0234(9) 0.0237(7) 0.0010(7) -0.0007(6) 0.0002(7)
C33 0.0309(8) 0.0258(9) 0.0273(8) 0.0007(7) -0.0013(7) 0.0061(7)
C34 0.0423(9) 0.0198(8) 0.0277(8) -0.0021(7) -0.0033(7) 0.0012(8)
C35 0.0339(8) 0.0214(9) 0.0251(8) -0.0001(7) -0.0040(6) -0.0036(7)
C36 0.0252(7) 0.0226(9) 0.0243(8) -0.0018(7) -0.0012(6) -0.0012(7)
C37 0.0396(10) 0.0312(11) 0.0653(13) -0.0041(10) 0.0012(9) 0.0116(9)
C38 0.0396(10) 0.0271(10) 0.0518(12) -0.0019(9) -0.0078(8) -0.0091(8)
B1 0.0221(8) 0.0213(9) 0.0197(7) -0.0016(7) 0.0023(6) -0.0016(7)
C41 0.0185(6) 0.0275(9) 0.0242(7) -0.0062(7) 0.0036(6) -0.0029(6)
C42 0.0187(7) 0.0337(10) 0.0269(8) -0.0030(7) 0.0033(6) -0.0032(7)
F42 0.0268(4) 0.0333(6) 0.0345(5) 0.0015(4) -0.0041(4) 0.0030(4)
C43 0.0214(7) 0.0554(13) 0.0250(8) -0.0034(8) 0.0002(6) -0.0015(8)
F43 0.0318(5) 0.0788(9) 0.0325(6) 0.0062(6) -0.0097(4) -0.0010(6)
C44 0.0271(9) 0.0637(15) 0.0366(10) -0.0202(10) -0.0032(7) -0.0106(9)
C45 0.0301(8) 0.0372(11) 0.0489(12) -0.0206(9) 0.0044(8) -0.0097(8)
F45 0.0522(7) 0.0428(7) 0.0799(9) -0.0272(7) -0.0032(6) -0.0187(6)
C46 0.0252(8) 0.0312(10) 0.0318(9) -0.0076(8) 0.0039(6) -0.0051(7)
F46 0.0386(5) 0.0258(6) 0.0500(6) -0.0004(5) -0.0007(5) -0.0077(5)
C51 0.0232(7) 0.0167(8) 0.0263(8) -0.0017(6) 0.0004(6) -0.0025(6)
C52 0.0278(7) 0.0194(9) 0.0301(8) 0.0001(7) 0.0034(6) -0.0037(7)
F52 0.0388(5) 0.0254(5) 0.0301(5) -0.0036(4) 0.0095(4) 0.0031(4)
C53 0.0287(8) 0.0164(9) 0.0517(11) 0.0011(8) 0.0064(8) 0.0017(7)
F53 0.0436(6) 0.0309(6) 0.0711(8) 0.0039(6) 0.0174(5) 0.0160(5)
C54 0.0330(9) 0.0225(9) 0.0519(12) 0.0120(8) -0.0082(8) 0.0011(7)
C55 0.0381(9) 0.0214(9) 0.0326(9) 0.0071(7) -0.0075(7) -0.0062(8)
F55 0.0542(6) 0.0420(7) 0.0349(6) 0.0159(5) -0.0093(5) 0.0003(5)
C56 0.0265(8) 0.0227(9) 0.0283(8) -0.0020(7) 0.0017(6) -0.0015(7)
F56 0.0431(5) 0.0360(6) 0.0238(5) 0.0026(4) 0.0061(4) 0.0068(5)
C61 0.0241(7) 0.0207(9) 0.0204(7) 0.0020(6) 0.0037(6) 0.0006(6)
C62 0.0231(7) 0.0249(8) 0.0205(7) 0.0012(6) 0.0013(6) -0.0014(7)
F62 0.0236(4) 0.0346(6) 0.0274(5) -0.0046(4) -0.0008(4) -0.0006(4)
C63 0.0398(9) 0.0227(9) 0.0202(8) -0.0015(7) 0.0045(7) -0.0010(7)
F63 0.0523(6) 0.0315(6) 0.0280(5) -0.0091(4) 0.0025(5) -0.0049(5)
C64 0.0402(9) 0.0294(10) 0.0289(9) 0.0003(8) 0.0130(7) 0.0088(8)
C65 0.0251(8) 0.0364(11) 0.0309(9) 0.0024(8) 0.0077(7) 0.0062(7)
F65 0.0256(5) 0.0646(8) 0.0549(7) -0.0084(6) 0.0114(5) 0.0101(5)
C66 0.0241(7) 0.0298(10) 0.0252(8) -0.0014(7) 0.0019(6) -0.0013(7)
F66 0.0220(4) 0.0508(7) 0.0388(6) -0.0114(5) 0.0023(4) -0.0043(5)

loop_
_atom_type_symbol
_atom_type_description
_atom_type_scat_dispersion_real
_atom_type_scat_dispersion_imag
_atom_type_scat_source
C C 0.0033 0.0016 'International Tables Vol C Tables 4.2.6.8 and 6.1.1.4'
H H 0.0000 0.0000 'International Tables Vol C Tables 4.2.6.8 and 6.1.1.4'
B B 0.0013 0.0007 'International Tables Vol C Tables 4.2.6.8 and 6.1.1.4'
F F 0.0171 0.0103 'International Tables Vol C Tables 4.2.6.8 and 6.1.1.4'
P P 0.1023 0.0942 'International Tables Vol C Tables 4.2.6.8 and 6.1.1.4'

loop_
_geom_angle_atom_site_label_1
_geom_angle_atom_site_label_2
_geom_angle_atom_site_label_3
_geom_angle
C31 P1 C11 103.81(7)
C31 P1 C21 104.76(7)
C11 P1 C21 102.66(7)
C31 P1 B1 114.68(7)
C11 P1 B1 115.70(7)
C21 P1 B1 113.80(7)
C12 C11 C16 119.52(13)
C12 C11 P1 120.54(12)
C16 C11 P1 119.51(12)
C11 C12 C13 120.87(16)
C14 C13 C12 118.23(16)
C14 C13 C17 121.19(15)
C12 C13 C17 120.58(17)
C15 C14 C13 122.21(14)
C14 C15 C16 118.31(15)
C14 C15 C18 121.11(15)
C16 C15 C18 120.57(16)
C11 C16 C15 120.85(15)
C22 C21 C26 118.90(13)
C22 C21 P1 120.88(11)
C26 C21 P1 120.21(11)
C21 C22 C23 121.22(15)
C24 C23 C22 118.35(16)
C24 C23 C27 121.40(14)
C22 C23 C27 120.24(15)
C23 C24 C25 122.15(14)
C26 C25 C24 118.52(15)
C26 C25 C28 119.95(17)
C24 C25 C28 121.52(15)
C25 C26 C21 120.83(16)
C36 C31 C32 119.07(14)
C36 C31 P1 120.04(12)
C32 C31 P1 120.72(12)
C31 C32 C33 120.76(15)
C34 C33 C32 118.38(15)
C34 C33 C37 121.32(15)
C32 C33 C37 120.31(15)
C33 C34 C35 122.16(16)
C36 C35 C34 118.46(15)
C36 C35 C38 120.34(15)
C34 C35 C38 121.20(15)
C35 C36 C31 121.15(14)
C51 B1 C41 113.34(13)
C51 B1 C61 113.33(12)
C41 B1 C61 113.21(12)
C51 B1 P1 104.63(10)
C41 B1 P1 105.43(10)
C61 B1 P1 105.86(10)
C42 C41 C46 112.92(14)
C42 C41 B1 121.70(14)
C46 C41 B1 125.38(14)
F42 C42 C43 116.70(16)
F42 C42 C41 118.62(14)
C43 C42 C41 124.68(17)
F43 C43 C42 118.76(18)
F43 C43 C44 120.35(15)
C42 C43 C44 120.89(17)
C45 C44 C43 116.56(16)
F45 C45 C44 119.78(17)
F45 C45 C46 118.35(18)
C44 C45 C46 121.87(18)
F46 C46 C45 115.99(16)
F46 C46 C41 121.04(14)
C45 C46 C41 122.95(17)
C52 C51 C56 112.38(14)
C52 C51 B1 121.30(13)
C56 C51 B1 126.31(13)
F52 C52 C53 116.87(14)
F52 C52 C51 118.60(14)
C53 C52 C51 124.50(16)
F53 C53 C52 118.67(16)
F53 C53 C54 120.20(16)
C52 C53 C54 121.13(16)
C55 C54 C53 116.45(16)
F55 C55 C54 119.58(15)
F55 C55 C56 118.76(16)
C54 C55 C56 121.66(16)
F56 C56 C55 116.07(14)
F56 C56 C51 120.48(14)
C55 C56 C51 123.44(15)
C62 C61 C66 112.34(14)
C62 C61 B1 121.96(12)
C66 C61 B1 125.70(14)
F62 C62 C63 116.38(13)
F62 C62 C61 118.49(13)
C63 C62 C61 125.13(14)
F63 C63 C62 119.32(14)
F63 C63 C64 120.23(15)
C62 C63 C64 120.45(16)
C65 C64 C63 116.69(16)
F65 C65 C64 119.35(15)
F65 C65 C66 118.70(16)
C64 C65 C66 121.95(14)
F66 C66 C65 115.80(13)
F66 C66 C61 120.83(14)
C65 C66 C61 123.35(15)

loop_
_geom_bond_atom_site_label_1
_geom_bond_atom_site_label_2
_geom_bond_distance
P1 C31 1.8239(16)
P1 C11 1.8278(14)
P1 C21 1.8306(14)
P1 B1 2.1720(17)
C11 C12 1.390(2)
C11 C16 1.390(2)
C12 C13 1.396(2)
C13 C14 1.391(3)
C13 C17 1.505(3)
C14 C15 1.387(2)
C15 C16 1.396(2)
C15 C18 1.505(3)
C21 C22 1.390(2)
C21 C26 1.399(2)
C22 C23 1.394(2)
C23 C24 1.380(2)
C23 C27 1.503(2)
C24 C25 1.390(3)
C25 C26 1.389(2)
C25 C28 1.510(3)
C31 C36 1.395(2)
C31 C32 1.398(2)
C32 C33 1.399(2)
C33 C34 1.387(2)
C33 C37 1.508(2)
C34 C35 1.391(2)
C35 C36 1.388(2)
C35 C38 1.511(2)
B1 C51 1.631(2)
B1 C41 1.632(2)
B1 C61 1.636(2)
C41 C42 1.382(2)
C41 C46 1.397(2)
C42 F42 1.3611(19)
C42 C43 1.372(2)
C43 F43 1.353(2)
C43 C44 1.372(3)
C44 C45 1.369(3)
C45 F45 1.352(2)
C45 C46 1.381(2)
C46 F46 1.358(2)
C51 C52 1.389(2)
C51 C56 1.395(2)
C52 F52 1.3553(18)
C52 C53 1.370(2)
C53 F53 1.3520(19)
C53 C54 1.371(3)
C54 C55 1.370(3)
C55 F55 1.3469(19)
C55 C56 1.380(2)
C56 F56 1.3594(18)
C61 C62 1.392(2)
C61 C66 1.395(2)
C62 F62 1.3627(17)
C62 C63 1.372(2)
C63 F63 1.3484(19)
C63 C64 1.377(2)
C64 C65 1.368(3)
C65 F65 1.3556(18)
C65 C66 1.381(2)
C66 F66 1.3558(18)
